data_1555085
loop_
_publ_author_name
'He, Wei'
'Yu, Jipan'
'Wang, Dawei'
'Ran, Guoxia'
'Xia, Xiao-Feng'

_publ_section_title
;
 Synthesis of tri-substituted allyl alcohols via a copper/iron
 co-catalyzed cascade perfluoroalkylation/rearrangement of aryl propynyl
 ethers
;
_journal_issue 20
_journal_name_full 'Organic Chemistry Frontiers'
_journal_page_first 3575
_journal_paper_doi 10.1039/C9QO00848A
_journal_volume 6
_journal_year 2019
_chemical_formula_moiety '0.09(C19 H9 Cl F9 O), 0.09(C19 H11 Cl F9 O)'
_chemical_formula_sum 'C3.38 H1.96 Cl0.18 F1.6 N0 O0.18'
_chemical_formula_weight 82.08
_space_group_crystal_system orthorhombic
_space_group_IT_number 29
_space_group_name_Hall 'P 2c -2ac'
_space_group_name_H-M_alt 'P c a 21'
_atom_sites_solution_hydrogens geom
_atom_sites_solution_primary iterative
_audit_creation_date 2019-03-27
_audit_creation_method
;
Olex2 1.2
(compiled 2018.05.29 svn.r3508 for OlexSys, GUI svn.r5506)
;
_audit_update_record
;
2019-05-06 deposited with the CCDC.	2019-09-05 downloaded from the CCDC.
;
_cell_angle_alpha 90
_cell_angle_beta 90
_cell_angle_gamma 90
_cell_formula_units_Z 45
_cell_length_a 11.543(5)
_cell_length_b 10.400(2)
_cell_length_c 32.618(6)
_cell_measurement_reflns_used 8162
_cell_measurement_temperature 300(2)
_cell_measurement_theta_max 68.37
_cell_measurement_theta_min 5.05
_cell_volume 3916(2)
_computing_cell_refinement 'SAINT V8.38A (?, 2016)'
_computing_data_reduction 'SAINT V8.38A (?, 2016)'
_computing_molecular_graphics 'Olex2 (Dolomanov et al., 2009)'
_computing_publication_material 'Olex2 (Dolomanov et al., 2009)'
_computing_structure_refinement 'ShelXL (Sheldrick, 2015)'
_computing_structure_solution 'olex2.solve (Bourhis et al., 2015)'
_diffrn_ambient_temperature 300.09
_diffrn_measured_fraction_theta_full 0.997
_diffrn_measured_fraction_theta_max 0.997
_diffrn_measurement_device_type 'Bruker APEX-II CCD'
_diffrn_measurement_method '\f and \w scans'
_diffrn_radiation_type CuK\a
_diffrn_radiation_wavelength 1.54178
_diffrn_reflns_av_R_equivalents 0.0286
_diffrn_reflns_av_unetI/netI 0.0340
_diffrn_reflns_Laue_measured_fraction_full 0.997
_diffrn_reflns_Laue_measured_fraction_max 0.997
_diffrn_reflns_limit_h_max 9
_diffrn_reflns_limit_h_min -13
_diffrn_reflns_limit_k_max 12
_diffrn_reflns_limit_k_min -12
_diffrn_reflns_limit_l_max 39
_diffrn_reflns_limit_l_min -38
_diffrn_reflns_number 18092
_diffrn_reflns_point_group_measured_fraction_full 0.962
_diffrn_reflns_point_group_measured_fraction_max 0.960
_diffrn_reflns_theta_full 67.679
_diffrn_reflns_theta_max 68.285
_diffrn_reflns_theta_min 4.251
_diffrn_standards_number 0
_exptl_absorpt_coefficient_mu 2.603
_exptl_absorpt_correction_T_max 0.7531
_exptl_absorpt_correction_T_min 0.5728
_exptl_absorpt_correction_type multi-scan
_exptl_absorpt_process_details
;
SADABS-2016/2 (Bruker,2016/2) was used for absorption correction.
wR2(int) was 0.1269 before and 0.0577 after correction.
The Ratio of minimum to maximum transmission is 0.7606.
The \l/2 correction factor is Not present.
;
_exptl_crystal_colour 'clear whiteish colourless'
_exptl_crystal_colour_lustre clear
_exptl_crystal_colour_modifier whiteish
_exptl_crystal_colour_primary colourless
_exptl_crystal_density_diffrn 1.566
_exptl_crystal_description block
_exptl_crystal_F_000 1848
_refine_diff_density_max 0.789
_refine_diff_density_min -0.338
_refine_diff_density_rms 0.063
_refine_ls_abs_structure_details
;
 Flack x determined using 2092 quotients [(I+)-(I-)]/[(I+)+(I-)]
 (Parsons, Flack and Wagner, Acta Cryst. B69 (2013) 249-259).
;
_refine_ls_abs_structure_Flack 0.052(11)
_refine_ls_extinction_method none
_refine_ls_goodness_of_fit_ref 1.065
_refine_ls_hydrogen_treatment constr
_refine_ls_matrix_type full
_refine_ls_number_parameters 541
_refine_ls_number_reflns 6902
_refine_ls_number_restraints 475
_refine_ls_restrained_S_all 1.054
_refine_ls_R_factor_all 0.0854
_refine_ls_R_factor_gt 0.0712
_refine_ls_shift/su_max 0.001
_refine_ls_shift/su_mean 0.000
_refine_ls_structure_factor_coef Fsqd
_refine_ls_weighting_details 'w=1/[\s^2^(Fo^2^)+(0.1560P)^2^+0.9071P] where P=(Fo^2^+2Fc^2^)/3'
_refine_ls_weighting_scheme calc
_refine_ls_wR_factor_gt 0.2132
_refine_ls_wR_factor_ref 0.2395
_reflns_Friedel_coverage 0.889
_reflns_Friedel_fraction_full 0.925
_reflns_Friedel_fraction_max 0.922
_reflns_number_gt 5377
_reflns_number_total 6902
_reflns_threshold_expression 'I > 2\s(I)'
_cod_data_source_file c9qo00848a2.cif
_cod_data_source_block 2019032701_0m_a
_cod_original_cell_volume 3915.8(19)
_cod_original_formula_sum 'C3.38 H1.96 Cl0.18 F1.60 N0 O0.18'
_cod_database_code 1555085
_shelx_shelxl_version_number 2018/3
_shelx_space_group_comment
;
The symmetry employed for this shelxl refinement is uniquely defined
by the following loop, which should always be used as a source of
symmetry information in preference to the above space-group names.
They are only intended as comments.
;
_olex2_refinement_description
;
1. Fixed Uiso
 At 1.2 times of:
  All C(H) groups, All C(H,H) groups
2. Rigid body (RIGU) restrains
 All non-hydrogen atoms
 with sigma for 1-2 distances of 0.004 and sigma for 1-3 distances of 0.004
3.a Secondary CH2 refined with riding coordinates:
 C22(H22A,H22B)
3.b Aromatic/amide H refined with riding coordinates:
 C4AA(H4AA), C19(H19), C15(H15), C16(H16), C1(H1), C00S(H00S), C4(H4), C2(H2),
 C3(H3), C6AA(H6AA), C00Z(H00Z), C14(H14), C17(H17), C18(H18), C5(H5), C20(H20),
  C5AA(H5AA), C01F(H01F)
;
_olex2_submission_special_instructions 'No special instructions were received'

loop_
_space_group_symop_operation_xyz
'x, y, z'
'-x, -y, z+1/2'
'x+1/2, -y, z'
'-x+1/2, y, z+1/2'

loop_
_atom_site_label
_atom_site_type_symbol
_atom_site_fract_x
_atom_site_fract_y
_atom_site_fract_z
_atom_site_U_iso_or_equiv
_atom_site_adp_type
_atom_site_occupancy
_atom_site_site_symmetry_order
_atom_site_calc_flag
_atom_site_refinement_flags_posn
_atom_site_refinement_flags_adp
Cl1 Cl 0.0014(2) -0.04635(19) 0.64878(9) 0.0980(8) Uani 1 1 d . U
O2 O 0.5196(6) -0.2720(6) 0.3419(3) 0.0992(19) Uani 1 1 d . U
C24 C 0.3772(12) -0.034(2) 0.4843(4) 0.138(4) Uani 1 1 d . U
F9 F 0.3239(4) 0.0222(5) 0.39846(17) 0.0772(12) Uani 1 1 d . U
O1 O 0.2593(7) 0.7720(6) 0.6551(3) 0.102(2) Uani 1 1 d . U
C25 C 0.4198(16) 0.011(3) 0.5264(5) 0.152(6) Uani 1 1 d . U
Cl2 Cl 0.2608(2) 0.54552(19) 0.34895(9) 0.0980(7) Uani 1 1 d . U
F10 F 0.5299(9) -0.1313(11) 0.4587(2) 0.170(4) Uani 1 1 d . U
F003 F 0.0648(3) 0.4748(5) 0.59976(16) 0.0758(12) Uani 1 1 d . U
C22 C 0.5732(7) -0.1791(7) 0.3673(3) 0.0737(19) Uani 1 1 d . U
H22A H 0.649075 -0.158847 0.356287 0.088 Uiso 1 1 calc R .
H22B H 0.583956 -0.215195 0.394439 0.088 Uiso 1 1 calc R .
F11 F 0.5339(9) 0.0605(11) 0.4468(2) 0.158(4) Uani 1 1 d . U
F1 F 0.1033(4) 0.6776(5) 0.59160(18) 0.0889(14) Uani 1 1 d . U
C12 C 0.1616(16) 0.507(2) 0.4724(5) 0.139(4) Uani 1 1 d . U
F3AA F 0.2856(8) -0.0787(13) 0.4797(3) 0.182(5) Uani 1 1 d . U
F8 F 0.3640(4) -0.1799(5) 0.40609(16) 0.0855(13) Uani 1 1 d . U
C4AA C 0.1149(6) 0.2992(7) 0.6814(2) 0.0609(15) Uani 1 1 d . U
H4AA H 0.101424 0.357680 0.702470 0.073 Uiso 1 1 calc R .
F14 F 0.5162(12) 0.0523(17) 0.5297(3) 0.207(6) Uani 1 1 d . U
F15 F 0.3429(13) 0.029(3) 0.5477(5) 0.325(12) Uani 1 1 d . U
F13 F 0.441(2) -0.1134(18) 0.5389(4) 0.254(7) Uani 1 1 d . U
C6 C 0.3434(5) 0.4578(6) 0.6869(2) 0.0555(13) Uani 1 1 d . U
F12 F 0.3318(11) 0.1158(14) 0.4745(4) 0.203(5) Uani 1 1 d . U
C00A C 0.1532(6) 0.5585(7) 0.5935(3) 0.0659(16) Uani 1 1 d . U
F3 F 0.2636(9) 0.6330(9) 0.5374(2) 0.150(3) Uani 1 1 d . U
C00E C 0.1948(5) 0.3299(6) 0.6508(2) 0.0533(12) Uani 1 1 d . U
C00F C 0.5191(5) 0.0442(6) 0.3456(2) 0.0528(13) Uani 1 1 d . U
C19 C 0.6906(7) 0.1332(7) 0.3091(3) 0.0723(19) Uani 1 1 d . U
H19 H 0.696337 0.193200 0.330148 0.087 Uiso 1 1 calc R .
C15 C 0.3155(6) 0.3141(7) 0.3173(3) 0.0656(16) Uani 1 1 d . U
H15 H 0.260789 0.331608 0.297128 0.079 Uiso 1 1 calc R .
C21 C 0.5030(5) -0.0556(6) 0.3708(2) 0.0559(14) Uani 1 1 d . U
C16 C 0.4774(7) 0.2622(7) 0.3769(3) 0.075(2) Uani 1 1 d . U
H16 H 0.532285 0.246158 0.397172 0.089 Uiso 1 1 calc R .
C1 C 0.4987(7) 0.4489(9) 0.7524(3) 0.083(2) Uani 1 1 d . U
H1 H 0.549352 0.444559 0.774538 0.100 Uiso 1 1 calc R .
C00Q C 0.4552(5) 0.1699(6) 0.3473(2) 0.0538(13) Uani 1 1 d . U
C7 C 0.2571(5) 0.4559(6) 0.6524(2) 0.0523(13) Uani 1 1 d . U
C00S C 0.7668(8) 0.1383(8) 0.2773(3) 0.084(2) Uani 1 1 d . U
H00S H 0.825588 0.199389 0.277251 0.101 Uiso 1 1 calc R .
C13 C 0.3370(6) 0.4008(6) 0.3475(3) 0.0650(16) Uani 1 1 d . U
C4 C 0.4301(7) 0.3675(7) 0.6881(3) 0.0697(18) Uani 1 1 d . U
H4 H 0.436618 0.308447 0.666820 0.084 Uiso 1 1 calc R .
C2 C 0.5091(8) 0.3624(8) 0.7208(3) 0.089(2) Uani 1 1 d . U
H2 H 0.567764 0.301201 0.721095 0.106 Uiso 1 1 calc R .
C3 C 0.4133(8) 0.5424(10) 0.7517(3) 0.082(2) Uani 1 1 d . U
H3 H 0.406389 0.600242 0.773265 0.099 Uiso 1 1 calc R .
C6AA C 0.0558(6) 0.1844(7) 0.6812(2) 0.0653(16) Uani 1 1 d . U
H6AA H 0.001367 0.165548 0.701303 0.078 Uiso 1 1 calc R .
C00Z C 0.6739(7) -0.0408(12) 0.2460(3) 0.087(2) Uani 1 1 d . U
H00Z H 0.669010 -0.100205 0.224806 0.104 Uiso 1 1 calc R .
F2 F 0.2781(7) 0.4386(9) 0.55124(19) 0.130(3) Uani 1 1 d . U
C011 C 0.6043(5) 0.0397(7) 0.3107(2) 0.0563(14) Uani 1 1 d . U
F4 F 0.0797(14) 0.3756(12) 0.5235(4) 0.219(6) Uani 1 1 d . U
C14 C 0.4190(8) 0.3773(8) 0.3767(3) 0.081(2) Uani 1 1 d . U
H14 H 0.435341 0.439291 0.396372 0.097 Uiso 1 1 calc R .
F5 F 0.0221(7) 0.5724(11) 0.5188(3) 0.159(3) Uani 1 1 d . U
C8 C 0.2411(6) 0.5558(6) 0.6274(2) 0.0575(14) Uani 1 1 d . U
F7 F 0.1709(16) 0.6234(14) 0.4609(4) 0.232(7) Uani 1 1 d . U
C17 C 0.3762(6) 0.1994(7) 0.3169(2) 0.0637(15) Uani 1 1 d . U
H17 H 0.363555 0.141039 0.295786 0.076 Uiso 1 1 calc R .
F0AA F 0.0849(12) 0.4596(16) 0.4457(3) 0.228(6) Uani 1 1 d . U
C18 C 0.7568(8) 0.0536(10) 0.2454(3) 0.089(2) Uani 1 1 d . U
H18 H 0.806751 0.060058 0.223139 0.106 Uiso 1 1 calc R .
F6 F 0.2583(15) 0.452(2) 0.4688(4) 0.301(11) Uani 1 1 d . U
C5 C 0.3375(6) 0.5496(8) 0.7182(2) 0.0689(18) Uani 1 1 d . U
H5 H 0.283171 0.615513 0.716737 0.083 Uiso 1 1 calc R .
C20 C 0.5965(7) -0.0465(9) 0.2792(3) 0.0731(19) Uani 1 1 d . U
H20 H 0.539390 -0.109479 0.279734 0.088 Uiso 1 1 calc R .
C10 C 0.2008(8) 0.5371(11) 0.5499(3) 0.083(2) Uani 1 1 d . U
C7AA C 0.0795(6) 0.0982(7) 0.6503(3) 0.0670(16) Uani 1 1 d . U
C5AA C 0.2185(7) 0.2379(7) 0.6210(3) 0.074(2) Uani 1 1 d . U
H5AA H 0.273665 0.254991 0.600912 0.089 Uiso 1 1 calc R .
C23 C 0.4117(6) -0.0595(7) 0.4043(2) 0.0632(15) Uani 1 1 d . U
C9 C 0.3158(6) 0.6770(7) 0.6300(3) 0.0712(18) Uani 1 1 d . U
C01E C 0.4604(8) -0.0319(10) 0.4480(3) 0.0769(19) Uani 1 1 d . U
C01F C 0.1607(8) 0.1213(7) 0.6208(3) 0.078(2) Uani 1 1 d . U
H01F H 0.176870 0.059727 0.600887 0.093 Uiso 1 1 calc R .
C11 C 0.1150(13) 0.5023(13) 0.5165(4) 0.108(3) Uani 1 1 d . U

loop_
_atom_site_aniso_label
_atom_site_aniso_U_11
_atom_site_aniso_U_22
_atom_site_aniso_U_33
_atom_site_aniso_U_23
_atom_site_aniso_U_13
_atom_site_aniso_U_12
Cl1 0.1134(17) 0.0603(12) 0.1203(19) 0.0007(12) -0.0024(14) -0.0258(10)
O2 0.119(5) 0.059(3) 0.120(5) -0.013(3) 0.017(4) -0.001(3)
C24 0.085(6) 0.245(14) 0.084(7) -0.011(8) 0.012(5) 0.003(7)
F9 0.065(2) 0.085(3) 0.082(3) 0.011(3) 0.009(2) 0.013(2)
O1 0.122(5) 0.070(3) 0.114(5) -0.027(4) -0.016(4) 0.004(3)
C25 0.129(9) 0.268(18) 0.058(6) 0.022(8) 0.014(6) 0.013(10)
Cl2 0.1164(17) 0.0577(11) 0.1199(19) 0.0018(12) 0.0027(14) 0.0238(10)
F10 0.195(7) 0.220(9) 0.094(5) -0.026(5) -0.040(5) 0.126(7)
F003 0.058(2) 0.091(3) 0.078(3) 0.014(3) -0.0136(19) -0.0087(19)
C22 0.088(5) 0.059(4) 0.074(5) 0.002(3) 0.011(4) 0.012(3)
F11 0.176(7) 0.215(9) 0.081(4) -0.005(5) -0.018(4) -0.098(7)
F1 0.095(3) 0.072(2) 0.100(3) 0.010(3) -0.023(3) 0.018(2)
C12 0.144(10) 0.204(13) 0.069(7) 0.008(8) -0.027(6) 0.002(9)
F3AA 0.122(5) 0.319(13) 0.106(6) -0.019(8) 0.045(5) -0.079(7)
F8 0.097(3) 0.074(3) 0.085(3) 0.010(2) 0.018(2) -0.022(2)
C4AA 0.067(4) 0.058(3) 0.058(4) 0.000(3) 0.007(3) 0.003(3)
F14 0.201(9) 0.334(17) 0.085(6) -0.029(8) -0.012(6) -0.062(11)
F15 0.213(13) 0.61(3) 0.150(12) -0.122(17) 0.043(10) 0.103(16)
F13 0.40(2) 0.252(14) 0.110(8) 0.010(8) -0.063(11) 0.010(12)
C6 0.054(3) 0.052(3) 0.061(4) 0.005(3) -0.004(2) -0.006(2)
F12 0.218(10) 0.235(10) 0.155(8) -0.032(8) -0.033(8) 0.112(9)
C00A 0.060(3) 0.064(4) 0.074(4) 0.012(3) -0.010(3) -0.001(3)
F3 0.199(7) 0.162(6) 0.089(4) -0.009(4) 0.028(4) -0.097(6)
C00E 0.055(3) 0.049(3) 0.056(3) 0.001(3) -0.002(2) 0.001(2)
C00F 0.053(3) 0.051(3) 0.054(3) -0.006(3) -0.002(2) -0.003(2)
C19 0.072(4) 0.055(3) 0.090(5) 0.005(4) 0.017(3) -0.007(3)
C15 0.065(3) 0.055(3) 0.077(4) 0.002(3) -0.006(3) -0.001(3)
C21 0.057(3) 0.054(3) 0.056(3) 0.002(3) 0.001(2) 0.000(2)
C16 0.097(5) 0.061(4) 0.066(4) -0.015(3) -0.023(4) 0.009(4)
C1 0.087(5) 0.097(6) 0.066(5) 0.027(4) -0.022(4) -0.026(4)
C00Q 0.058(3) 0.048(3) 0.056(3) -0.003(3) 0.007(2) -0.005(2)
C7 0.051(3) 0.050(3) 0.056(3) -0.004(3) 0.000(2) 0.003(2)
C00S 0.080(5) 0.067(4) 0.106(6) 0.020(4) 0.033(4) 0.003(3)
C13 0.072(4) 0.042(3) 0.081(4) 0.005(3) 0.007(3) 0.004(3)
C4 0.076(4) 0.051(3) 0.082(5) -0.003(3) -0.020(3) 0.005(3)
C2 0.088(5) 0.067(4) 0.111(6) 0.023(4) -0.035(5) -0.007(4)
C3 0.090(5) 0.104(6) 0.053(4) -0.005(4) -0.005(3) -0.022(4)
C6AA 0.066(4) 0.059(3) 0.071(4) 0.008(3) 0.004(3) -0.003(3)
C00Z 0.077(5) 0.130(7) 0.053(4) -0.016(5) 0.000(3) 0.013(4)
F2 0.137(5) 0.183(7) 0.070(4) 0.003(4) 0.004(3) 0.074(5)
C011 0.054(3) 0.062(4) 0.053(3) 0.008(3) 0.001(2) 0.007(2)
F4 0.316(14) 0.192(8) 0.150(8) 0.013(8) -0.076(10) -0.148(10)
C14 0.111(6) 0.058(4) 0.074(5) -0.013(4) -0.015(4) 0.010(4)
F5 0.097(4) 0.257(10) 0.122(6) -0.004(7) -0.042(4) 0.011(5)
C8 0.056(3) 0.051(3) 0.065(4) 0.001(3) -0.008(3) -0.001(2)
F7 0.337(19) 0.222(12) 0.136(9) 0.077(9) -0.035(10) -0.058(11)
C17 0.062(3) 0.056(3) 0.074(4) -0.011(3) -0.003(3) -0.003(3)
F0AA 0.271(13) 0.323(17) 0.090(6) -0.059(8) -0.089(8) 0.023(11)
C18 0.090(5) 0.096(6) 0.080(5) 0.028(4) 0.027(4) 0.023(4)
F6 0.259(13) 0.56(3) 0.081(6) -0.050(11) -0.002(8) 0.204(18)
C5 0.060(4) 0.083(5) 0.064(4) -0.014(4) -0.001(3) 0.006(3)
C20 0.065(4) 0.092(6) 0.061(4) -0.009(4) -0.004(3) -0.002(3)
C10 0.066(4) 0.109(6) 0.076(5) 0.007(5) -0.006(3) -0.005(4)
C7AA 0.068(4) 0.051(3) 0.082(4) 0.005(3) -0.012(3) -0.006(3)
C5AA 0.088(5) 0.064(4) 0.071(5) -0.010(4) 0.018(4) -0.008(3)
C23 0.068(4) 0.056(3) 0.066(4) 0.006(3) 0.005(3) -0.002(3)
C9 0.077(4) 0.053(3) 0.084(5) -0.001(3) -0.005(3) -0.012(3)
C01E 0.079(4) 0.098(5) 0.054(4) 0.004(4) 0.005(3) -0.001(4)
C01F 0.100(5) 0.056(4) 0.076(5) -0.019(4) 0.006(4) -0.008(3)
C11 0.136(8) 0.118(7) 0.069(5) -0.002(5) -0.024(5) 0.006(6)

loop_
_atom_type_symbol
_atom_type_description
_atom_type_scat_dispersion_real
_atom_type_scat_dispersion_imag
_atom_type_scat_source
C C 0.0181 0.0091 'International Tables Vol C Tables 4.2.6.8 and 6.1.1.4'
H H 0.0000 0.0000 'International Tables Vol C Tables 4.2.6.8 and 6.1.1.4'
Cl Cl 0.3639 0.7018 'International Tables Vol C Tables 4.2.6.8 and 6.1.1.4'
F F 0.0727 0.0534 'International Tables Vol C Tables 4.2.6.8 and 6.1.1.4'
N N 0.0311 0.0180 'International Tables Vol C Tables 4.2.6.8 and 6.1.1.4'
O O 0.0492 0.0322 'International Tables Vol C Tables 4.2.6.8 and 6.1.1.4'

loop_
_geom_angle_atom_site_label_1
_geom_angle_atom_site_label_2
_geom_angle_atom_site_label_3
_geom_angle
C25 C24 F12 89.6(14)
F3AA C24 C25 122.0(13)
F3AA C24 F12 93.7(13)
F3AA C24 C01E 118.4(13)
C01E C24 C25 119.4(12)
C01E C24 F12 92.1(12)
F14 C25 C24 119.2(13)
F14 C25 F13 98.7(18)
F15 C25 C24 110.2(17)
F15 C25 F14 127(2)
F15 C25 F13 96(2)
F13 C25 C24 92.2(18)
O2 C22 H22A 109.0
O2 C22 H22B 109.0
O2 C22 C21 112.8(7)
H22A C22 H22B 107.8
C21 C22 H22A 109.0
C21 C22 H22B 109.0
F7 C12 F0AA 102.4(15)
F7 C12 C11 109.7(17)
F0AA C12 C11 111.5(15)
F6 C12 F7 109(2)
F6 C12 F0AA 111.0(19)
F6 C12 C11 112.6(13)
C00E C4AA H4AA 119.3
C6AA C4AA H4AA 119.3
C6AA C4AA C00E 121.4(7)
C4 C6 C7 119.7(6)
C4 C6 C5 118.8(6)
C5 C6 C7 121.5(6)
F003 C00A F1 105.7(5)
F003 C00A C8 112.7(6)
F003 C00A C10 108.3(7)
F1 C00A C8 109.6(6)
F1 C00A C10 103.9(7)
C8 C00A C10 115.8(6)
C4AA C00E C7 119.6(6)
C5AA C00E C4AA 118.2(6)
C5AA C00E C7 122.1(6)
C21 C00F C00Q 125.7(6)
C21 C00F C011 122.1(6)
C00Q C00F C011 112.2(5)
C00S C19 H19 119.4
C00S C19 C011 121.2(8)
C011 C19 H19 119.4
C13 C15 H15 120.4
C13 C15 C17 119.1(7)
C17 C15 H15 120.4
C00F C21 C22 122.3(6)
C00F C21 C23 124.0(6)
C23 C21 C22 113.7(6)
C00Q C16 H16 119.7
C14 C16 H16 119.7
C14 C16 C00Q 120.5(7)
C2 C1 H1 119.7
C2 C1 C3 120.6(7)
C3 C1 H1 119.7
C16 C00Q C00F 122.6(6)
C17 C00Q C00F 119.3(6)
C17 C00Q C16 117.9(6)
C00E C7 C6 110.8(5)
C8 C7 C6 122.6(6)
C8 C7 C00E 126.5(6)
C19 C00S H00S 120.0
C19 C00S C18 120.0(8)
C18 C00S H00S 120.0
C15 C13 Cl2 120.1(6)
C15 C13 C14 120.9(6)
C14 C13 Cl2 119.0(6)
C6 C4 H4 119.3
C6 C4 C2 121.4(8)
C2 C4 H4 119.3
C1 C2 C4 119.3(8)
C1 C2 H2 120.4
C4 C2 H2 120.4
C1 C3 H3 120.1
C1 C3 C5 119.7(8)
C5 C3 H3 120.1
C4AA C6AA H6AA 120.9
C4AA C6AA C7AA 118.2(7)
C7AA C6AA H6AA 120.9
C18 C00Z H00Z 120.5
C18 C00Z C20 119.0(8)
C20 C00Z H00Z 120.5
C19 C011 C00F 118.3(6)
C20 C011 C00F 123.1(6)
C20 C011 C19 118.4(7)
C16 C14 H14 120.0
C13 C14 C16 120.1(7)
C13 C14 H14 120.0
C00A C8 C9 114.0(6)
C7 C8 C00A 124.0(6)
C7 C8 C9 122.0(6)
C15 C17 H17 119.4
C00Q C17 C15 121.3(6)
C00Q C17 H17 119.4
C00S C18 C00Z 120.6(8)
C00S C18 H18 119.7
C00Z C18 H18 119.7
C6 C5 C3 120.1(7)
C6 C5 H5 120.0
C3 C5 H5 120.0
C00Z C20 H20 119.7
C011 C20 C00Z 120.7(8)
C011 C20 H20 119.7
F3 C10 C00A 112.2(9)
F3 C10 F2 102.8(9)
F3 C10 C11 108.7(9)
F2 C10 C00A 108.4(7)
F2 C10 C11 105.8(9)
C11 C10 C00A 117.7(8)
C6AA C7AA Cl1 118.5(6)
C01F C7AA Cl1 118.9(6)
C01F C7AA C6AA 122.6(6)
C00E C5AA H5AA 119.6
C01F C5AA C00E 120.7(7)
C01F C5AA H5AA 119.6
F9 C23 F8 106.4(6)
F9 C23 C21 114.0(6)
F9 C23 C01E 106.7(7)
F8 C23 C21 109.5(6)
F8 C23 C01E 105.9(6)
C21 C23 C01E 113.7(6)
O1 C9 C8 110.0(6)
C24 C01E C23 118.8(8)
F10 C01E C24 99.4(10)
F10 C01E C23 108.0(8)
F11 C01E C24 116.7(11)
F11 C01E F10 100.8(10)
F11 C01E C23 110.3(7)
C7AA C01F C5AA 118.8(7)
C7AA C01F H01F 120.6
C5AA C01F H01F 120.6
F4 C11 C12 106.5(13)
F4 C11 C10 107.3(10)
F5 C11 C12 109.0(12)
F5 C11 F4 106.2(14)
F5 C11 C10 111.4(11)
C10 C11 C12 115.9(12)

loop_
_geom_bond_atom_site_label_1
_geom_bond_atom_site_label_2
_geom_bond_distance
Cl1 C7AA 1.754(7)
O2 C22 1.415(11)
C24 C25 1.53(2)
C24 F3AA 1.166(17)
C24 F12 1.67(2)
C24 C01E 1.526(15)
F9 C23 1.336(8)
O1 C9 1.439(11)
C25 F14 1.20(2)
C25 F15 1.14(2)
C25 F13 1.37(3)
Cl2 C13 1.744(6)
F10 C01E 1.354(12)
F003 C00A 1.357(8)
C22 H22A 0.9700
C22 H22B 0.9700
C22 C21 1.522(10)
F11 C01E 1.283(12)
F1 C00A 1.367(9)
C12 F7 1.27(2)
C12 F0AA 1.336(19)
C12 F6 1.26(2)
C12 C11 1.54(2)
F8 C23 1.369(8)
C4AA H4AA 0.9300
C4AA C00E 1.397(9)
C4AA C6AA 1.375(10)
C6 C7 1.504(9)
C6 C4 1.372(10)
C6 C5 1.399(10)
C00A C8 1.501(10)
C00A C10 1.539(13)
F3 C10 1.300(12)
C00E C7 1.495(8)
C00E C5AA 1.392(10)
C00F C21 1.338(10)
C00F C00Q 1.502(9)
C00F C011 1.504(9)
C19 H19 0.9300
C19 C00S 1.360(12)
C19 C011 1.393(10)
C15 H15 0.9300
C15 C13 1.357(11)
C15 C17 1.383(10)
C21 C23 1.518(10)
C16 H16 0.9300
C16 C00Q 1.386(10)
C16 C14 1.374(11)
C1 H1 0.9300
C1 C2 1.373(15)
C1 C3 1.384(13)
C00Q C17 1.382(10)
C7 C8 1.333(10)
C00S H00S 0.9300
C00S C18 1.368(15)
C13 C14 1.365(12)
C4 H4 0.9300
C4 C2 1.405(11)
C2 H2 0.9300
C3 H3 0.9300
C3 C5 1.402(12)
C6AA H6AA 0.9300
C6AA C7AA 1.376(11)
C00Z H00Z 0.9300
C00Z C18 1.371(14)
C00Z C20 1.404(12)
F2 C10 1.359(12)
C011 C20 1.367(11)
F4 C11 1.398(17)
C14 H14 0.9300
F5 C11 1.298(16)
C8 C9 1.529(9)
C17 H17 0.9300
C18 H18 0.9300
C5 H5 0.9300
C20 H20 0.9300
C10 C11 1.517(15)
C7AA C01F 1.365(12)
C5AA H5AA 0.9300
C5AA C01F 1.385(11)
C23 C01E 1.559(12)
C01F H01F 0.9300
